data_7014458
loop_
_publ_author_name
'Duan, Hai-Bao'
'Zhao, Hai-Rong'
'Ren, Xiao-Ming'
'Zhou, Hong'
'Tian, Zheng-Fang'
'Jin, Wan-Qin'

_publ_section_title
;
 Inorganic-organic hybrid compounds based on face-sharing octahedral
 [PbI(3)](\\infty ) chains: self-assemblies, crystal structures, and
 ferroelectric, photoluminescence properties.
;
_journal_issue 8
_journal_name_full 'Dalton transactions (Cambridge, England : 2003)'
_journal_page_first 1672
_journal_page_last 1683
_journal_paper_doi 10.1039/c0dt00875c
_journal_volume 40
_journal_year 2011
_chemical_formula_sum 'C13 H13 I3 N2 Pb'
_chemical_formula_weight 785.14
_chemical_name_systematic
;
?
;
_space_group_IT_number 14
_symmetry_cell_setting monoclinic
_symmetry_space_group_name_Hall '-P 2ybc'
_symmetry_space_group_name_H-M 'P 1 21/c 1'
_atom_sites_solution_hydrogens geom
_atom_sites_solution_primary direct
_atom_sites_solution_secondary difmap
_audit_creation_method SHELXL-97
_cell_angle_alpha 90.00
_cell_angle_beta 98.925(6)
_cell_angle_gamma 90.00
_cell_formula_units_Z 4
_cell_length_a 11.8306(7)
_cell_length_b 20.2084(14)
_cell_length_c 7.9333(5)
_cell_measurement_reflns_used 4988
_cell_measurement_temperature 293(2)
_cell_measurement_theta_max 62.8560
_cell_measurement_theta_min 2.1710
_cell_volume 1873.7(2)
_computing_cell_refinement
;
CrysAlisPro, Oxford Diffraction Ltd.,
Version 1.171.33.46 (release 27-08-2009 CrysAlis171 .NET)
(compiled Aug 27 2009,17:19:36)
;
_computing_data_collection
;
CrysAlisPro, Oxford Diffraction Ltd.,
Version 1.171.33.46 (release 27-08-2009 CrysAlis171 .NET)
(compiled Aug 27 2009,17:19:36)
;
_computing_data_reduction
;
CrysAlisPro, Oxford Diffraction Ltd.,
Version 1.171.33.46 (release 27-08-2009 CrysAlis171 .NET)
(compiled Aug 27 2009,17:19:36)
;
_computing_structure_refinement 'SHELXL-97 (Sheldrick, 1997)'
_computing_structure_solution 'SHELXS-97 (Sheldrick, 1990)'
_diffrn_ambient_temperature 293(2)
_diffrn_detector_area_resol_mean 15.9149
_diffrn_measured_fraction_theta_full 0.988
_diffrn_measured_fraction_theta_max 0.988
_diffrn_measurement_device_type 'Xcalibur, Sapphire3, Gemini ultra'
_diffrn_measurement_method 'phi and omega scans'
_diffrn_radiation_monochromator graphite
_diffrn_radiation_source 'fine-focus sealed tube'
_diffrn_radiation_type CuK\a
_diffrn_radiation_wavelength 1.54178
_diffrn_reflns_av_R_equivalents 0.0624
_diffrn_reflns_av_sigmaI/netI 0.0447
_diffrn_reflns_limit_h_max 13
_diffrn_reflns_limit_h_min -13
_diffrn_reflns_limit_k_max 20
_diffrn_reflns_limit_k_min -23
_diffrn_reflns_limit_l_max 9
_diffrn_reflns_limit_l_min -9
_diffrn_reflns_number 9950
_diffrn_reflns_theta_full 62.93
_diffrn_reflns_theta_max 62.93
_diffrn_reflns_theta_min 3.78
_diffrn_standards_number 10173
_exptl_absorpt_coefficient_mu 56.236
_exptl_absorpt_correction_T_max 1.00000
_exptl_absorpt_correction_T_min 0.06445
_exptl_absorpt_correction_type multi-scan
_exptl_absorpt_process_details
;
CrysAlisPro, Oxford Diffraction Ltd.,
Version 1.171.33.46 (release 27-08-2009 CrysAlis171 .NET)
(compiled Aug 27 2009,17:19:36)
Empirical absorption correction using spherical harmonics,
implemented in SCALE3 ABSPACK scaling algorithm.
;
_exptl_crystal_colour yellow
_exptl_crystal_density_diffrn 2.783
_exptl_crystal_density_method 'not measured'
_exptl_crystal_description rod
_exptl_crystal_F_000 1384.0
_exptl_crystal_size_max 0.8
_exptl_crystal_size_mid 0.18
_exptl_crystal_size_min 0.15
_refine_diff_density_max 5.372
_refine_diff_density_min -3.870
_refine_diff_density_rms 0.567
_refine_ls_extinction_method none
_refine_ls_goodness_of_fit_ref 1.065
_refine_ls_hydrogen_treatment constr
_refine_ls_matrix_type full
_refine_ls_number_parameters 172
_refine_ls_number_reflns 2988
_refine_ls_number_restraints 1
_refine_ls_restrained_S_all 1.065
_refine_ls_R_factor_all 0.1136
_refine_ls_R_factor_gt 0.1015
_refine_ls_shift/su_max 0.000
_refine_ls_shift/su_mean 0.000
_refine_ls_structure_factor_coef Fsqd
_refine_ls_weighting_details 'calc w=1/[\s^2^(Fo^2^)+(0.2500P)^2^+0.0000P] where P=(Fo^2^+2Fc^2^)/3'
_refine_ls_weighting_scheme calc
_refine_ls_wR_factor_gt 0.3441
_refine_ls_wR_factor_ref 0.3591
_reflns_number_gt 2298
_reflns_number_total 2988
_reflns_threshold_expression >2sigma(I)
_cod_data_source_file C0DT00875C.TXT
_cod_data_source_block mch3780404
_cod_original_sg_symbol_H-M 'P 21/c'
_cod_database_code 7014458

loop_
_symmetry_equiv_pos_as_xyz
'x, y, z'
'-x, y+1/2, -z+1/2'
'-x, -y, -z'
'x, -y-1/2, z-1/2'

loop_
_atom_site_label
_atom_site_type_symbol
_atom_site_fract_x
_atom_site_fract_y
_atom_site_fract_z
_atom_site_U_iso_or_equiv
_atom_site_adp_type
_atom_site_occupancy
_atom_site_symmetry_multiplicity
_atom_site_calc_flag
_atom_site_refinement_flags
_atom_site_disorder_assembly
_atom_site_disorder_group
Pb1 Pb 0.31421(9) 0.25221(4) 0.89741(13) 0.0504(6) Uani 1 1 d . . .
I1 I 0.11399(15) 0.19415(9) 1.1130(2) 0.0635(7) Uani 1 1 d . . .
I2 I 0.31816(14) 0.12315(9) 0.6325(2) 0.0592(6) Uani 1 1 d . . .
I3 I 0.49310(15) 0.18244(10) 1.1964(2) 0.0654(7) Uani 1 1 d . . .
N1 N -0.0511(19) 1.0501(10) 0.650(3) 0.053(5) Uani 1 1 d . . .
N2 N 0.0277(19) 1.0039(9) 0.753(3) 0.058(6) Uani 1 1 d . . .
C1 C -0.152(2) 1.0247(15) 0.602(4) 0.061(7) Uani 1 1 d . . .
H1A H -0.1680 0.9818 0.6326 0.074 Uiso 1 1 calc R . .
C2 C -0.236(3) 1.0634(15) 0.501(4) 0.073(8) Uani 1 1 d . . .
H2B H -0.3116 1.0495 0.4768 0.087 Uiso 1 1 calc R . .
C3 C -0.200(3) 1.1248(15) 0.438(4) 0.069(8) Uani 1 1 d . . .
H3A H -0.2496 1.1501 0.3624 0.082 Uiso 1 1 calc R . .
C4 C -0.089(3) 1.1459(15) 0.492(5) 0.082(9) Uani 1 1 d . . .
H4A H -0.0640 1.1856 0.4512 0.098 Uiso 1 1 calc R . .
C5 C -0.017(2) 1.1092(14) 0.604(4) 0.069(8) Uani 1 1 d . . .
H5A H 0.0554 1.1251 0.6488 0.083 Uiso 1 1 calc R . .
C6 C 0.106(2) 1.0289(12) 0.860(4) 0.059(7) Uani 1 1 d . . .
H6A H 0.1104 1.0747 0.8716 0.071 Uiso 1 1 calc R . .
C7 C 0.189(2) 0.9892(13) 0.961(3) 0.054(6) Uani 1 1 d . . .
C8 C 0.292(2) 1.0154(14) 1.041(3) 0.059(7) Uani 1 1 d . . .
H8A H 0.3055 1.0603 1.0293 0.071 Uiso 1 1 calc R . .
C9 C 0.371(3) 0.979(2) 1.134(5) 0.088(10) Uani 1 1 d . . .
H9A H 0.4371 0.9990 1.1923 0.106 Uiso 1 1 calc R . .
C10 C 0.355(2) 0.9110(18) 1.142(4) 0.070(8) Uani 1 1 d . . .
H10A H 0.4135 0.8854 1.2002 0.084 Uiso 1 1 calc R . .
C11 C 0.256(3) 0.8797(14) 1.068(4) 0.062(7) Uani 1 1 d U . .
C12 C 0.174(2) 0.9202(12) 0.970(3) 0.052(6) Uani 1 1 d . . .
H12A H 0.1079 0.9010 0.9110 0.063 Uiso 1 1 calc R . .
C13 C 0.239(3) 0.8055(15) 1.078(6) 0.117(18) Uani 1 1 d U . .
H13A H 0.3029 0.7860 1.1496 0.176 Uiso 1 1 calc R . .
H13B H 0.2313 0.7868 0.9660 0.176 Uiso 1 1 calc R . .
H13C H 0.1702 0.7968 1.1258 0.176 Uiso 1 1 calc R . .

loop_
_atom_site_aniso_label
_atom_site_aniso_U_11
_atom_site_aniso_U_22
_atom_site_aniso_U_33
_atom_site_aniso_U_23
_atom_site_aniso_U_13
_atom_site_aniso_U_12
Pb1 0.0511(8) 0.0482(8) 0.0521(8) -0.0005(4) 0.0084(5) 0.0001(4)
I1 0.0514(11) 0.0632(12) 0.0754(13) -0.0058(9) 0.0083(8) -0.0114(7)
I2 0.0612(11) 0.0439(10) 0.0715(12) 0.0039(7) 0.0074(9) -0.0020(7)
I3 0.0504(11) 0.0732(13) 0.0719(12) -0.0032(9) 0.0079(8) 0.0129(8)
N1 0.068(13) 0.043(12) 0.050(11) -0.003(9) 0.013(10) 0.010(10)
N2 0.054(11) 0.031(11) 0.089(17) 0.018(11) 0.007(11) 0.001(9)
C1 0.045(14) 0.068(18) 0.075(18) 0.010(14) 0.019(13) 0.007(12)
C2 0.062(17) 0.060(19) 0.09(2) 0.002(16) 0.006(15) -0.001(14)
C3 0.068(18) 0.070(19) 0.063(16) 0.007(15) -0.005(13) 0.008(15)
C4 0.09(2) 0.036(14) 0.12(3) 0.003(16) 0.01(2) 0.014(15)
C5 0.057(16) 0.043(15) 0.10(2) 0.014(15) -0.002(15) -0.008(12)
C6 0.065(16) 0.033(13) 0.081(18) -0.013(12) 0.018(14) -0.013(12)
C7 0.061(15) 0.040(13) 0.062(15) 0.004(11) 0.011(12) 0.000(11)
C8 0.058(15) 0.045(14) 0.073(17) 0.014(13) 0.005(13) -0.007(12)
C9 0.068(19) 0.10(3) 0.09(2) 0.01(2) -0.005(17) -0.036(18)
C10 0.047(15) 0.09(2) 0.075(19) -0.001(17) 0.015(13) 0.020(15)
C11 0.079(19) 0.046(13) 0.062(16) 0.006(12) 0.014(14) 0.006(13)
C12 0.046(13) 0.033(12) 0.074(16) 0.002(11) -0.003(11) 0.005(10)
C13 0.10(3) 0.041(14) 0.19(5) 0.05(2) -0.04(3) 0.014(16)

loop_
_atom_type_symbol
_atom_type_description
_atom_type_scat_dispersion_real
_atom_type_scat_dispersion_imag
_atom_type_scat_source
C C 0.0181 0.0091 'International Tables Vol C Tables 4.2.6.8 and 6.1.1.4'
H H 0.0000 0.0000 'International Tables Vol C Tables 4.2.6.8 and 6.1.1.4'
N N 0.0311 0.0180 'International Tables Vol C Tables 4.2.6.8 and 6.1.1.4'
I I -0.3257 6.8362 'International Tables Vol C Tables 4.2.6.8 and 6.1.1.4'
Pb Pb -4.0753 8.5060 'International Tables Vol C Tables 4.2.6.8 and 6.1.1.4'

loop_
_geom_angle_atom_site_label_1
_geom_angle_atom_site_label_2
_geom_angle_atom_site_label_3
_geom_angle
_geom_angle_site_symmetry_1
_geom_angle_site_symmetry_3
_geom_angle_publ_flag
I2 Pb1 I3 90.88(5) 4_566 4_565 ?
I2 Pb1 I1 95.09(5) 4_566 4_565 ?
I3 Pb1 I1 89.02(5) 4_565 4_565 ?
I2 Pb1 I3 88.07(5) 4_566 . ?
I3 Pb1 I3 98.03(6) 4_565 . ?
I1 Pb1 I3 172.24(6) 4_565 . ?
I2 Pb1 I1 85.63(5) 4_566 . ?
I3 Pb1 I1 175.52(6) 4_565 . ?
I1 Pb1 I1 88.50(6) 4_565 . ?
I3 Pb1 I1 84.67(5) . . ?
I2 Pb1 I2 176.97(6) 4_566 . ?
I3 Pb1 I2 86.13(5) 4_565 . ?
I1 Pb1 I2 84.39(5) 4_565 . ?
I3 Pb1 I2 92.82(5) . . ?
I1 Pb1 I2 97.33(5) . . ?
Pb1 I1 Pb1 74.68(4) 4_566 . ?
Pb1 I2 Pb1 75.36(4) 4_565 . ?
Pb1 I3 Pb1 76.91(4) 4_566 . ?
C1 N1 C5 125(3) . . ?
C1 N1 N2 113(2) . . ?
C5 N1 N2 122(2) . . ?
C6 N2 N1 117(2) . . ?
N1 C1 C2 119(3) . . ?
C1 C2 C3 117(3) . . ?
C4 C3 C2 119(3) . . ?
C5 C4 C3 120(3) . . ?
N1 C5 C4 119(3) . . ?
N2 C6 C7 122(2) . . ?
C8 C7 C12 118(2) . . ?
C8 C7 C6 122(2) . . ?
C12 C7 C6 120(2) . . ?
C9 C8 C7 123(3) . . ?
C8 C9 C10 119(3) . . ?
C11 C10 C9 123(3) . . ?
C10 C11 C12 116(3) . . ?
C10 C11 C13 123(3) . . ?
C12 C11 C13 121(3) . . ?
C7 C12 C11 121(2) . . ?

loop_
_geom_bond_atom_site_label_1
_geom_bond_atom_site_label_2
_geom_bond_distance
_geom_bond_site_symmetry_2
_geom_bond_publ_flag
Pb1 I2 3.1300(19) 4_566 ?
Pb1 I3 3.133(2) 4_565 ?
Pb1 I1 3.196(2) 4_565 ?
Pb1 I3 3.246(2) . ?
Pb1 I1 3.3422(19) . ?
Pb1 I2 3.354(2) . ?
I1 Pb1 3.1964(19) 4_566 ?
I2 Pb1 3.1300(19) 4_565 ?
I3 Pb1 3.133(2) 4_566 ?
N1 C1 1.30(4) . ?
N1 C5 1.33(3) . ?
N1 N2 1.47(3) . ?
N2 C6 1.26(3) . ?
C1 C2 1.41(4) . ?
C2 C3 1.43(4) . ?
C3 C4 1.38(5) . ?
C4 C5 1.36(4) . ?
C6 C7 1.42(4) . ?
C7 C8 1.39(4) . ?
C7 C12 1.41(4) . ?
C8 C9 1.32(5) . ?
C9 C10 1.40(5) . ?
C10 C11 1.37(4) . ?
C11 C12 1.41(4) . ?
C11 C13 1.52(4) . ?
